data_7156240
loop_
_publ_author_name
'Suzuki, Shin'
'Asako, Takashi'
'Itami, Kenichiro'
'Yamaguchi, Junichiro'

_publ_section_title
;
 Modular synthesis of heptaarylindole.
;
_journal_issue 20
_journal_name_full 'Organic &amp; biomolecular chemistry'
_journal_page_first 3771
_journal_page_last 3776
_journal_paper_doi 10.1039/c8ob00993g
_journal_volume 16
_journal_year 2018
_chemical_formula_sum 'C56 H47 N3 O5 S'
_chemical_formula_weight 874.02
_space_group_crystal_system monoclinic
_space_group_IT_number 14
_space_group_name_Hall '-P 2ybc'
_space_group_name_H-M_alt 'P 1 21/c 1'
_symmetry_space_group_name_Hall '-P 2ybc'
_symmetry_space_group_name_H-M 'P 1 21/c 1'
_atom_sites_solution_hydrogens geom
_audit_creation_method SHELXL-2016/6
_audit_update_record
;
2017-10-18 deposited with the CCDC.
2018-05-03 downloaded from the CCDC.
;
_cell_angle_alpha 90
_cell_angle_beta 113.633(7)
_cell_angle_gamma 90
_cell_formula_units_Z 4
_cell_length_a 14.816(5)
_cell_length_b 28.030(8)
_cell_length_c 12.060(4)
_cell_measurement_reflns_used 8218
_cell_measurement_temperature 123
_cell_measurement_theta_max 25.3
_cell_measurement_theta_min 3.0
_cell_volume 4588(3)
_computing_cell_refinement
;
Rigaku CrystalClear-SM Expert 2.1 b29
;
_computing_data_collection
;
Rigaku CrystalClear-SM Expert 2.1 b29
;
_computing_data_reduction
;
Rigaku CrystalClear-SM Expert 2.1 b29
;
_computing_molecular_graphics 'Yadokari-XG 2009 (Wakita Nemoto et al., 2009)'
_computing_publication_material 'Yadokari-XG 2009 (Wakita,Nemoto et al., 2009)'
_computing_structure_refinement 'SHELXL-2016/6 (Sheldrick, 2016)'
_computing_structure_solution SIR-97
_diffrn_ambient_temperature 123
_diffrn_detector_area_resol_mean 5.8140
_diffrn_measured_fraction_theta_full 0.998
_diffrn_measured_fraction_theta_max 0.998
_diffrn_measurement_device_type
;
Rigaku CrystalClear-SM Expert 2.1 b29
;
_diffrn_measurement_method 'profile data from \w-scans'
_diffrn_radiation_monochromator Confocal
_diffrn_radiation_type MoK\a
_diffrn_radiation_wavelength 0.71075
_diffrn_reflns_av_R_equivalents 0.0373
_diffrn_reflns_av_unetI/netI 0.0219
_diffrn_reflns_Laue_measured_fraction_full 0.998
_diffrn_reflns_Laue_measured_fraction_max 0.998
_diffrn_reflns_limit_h_max 17
_diffrn_reflns_limit_h_min -17
_diffrn_reflns_limit_k_max 33
_diffrn_reflns_limit_k_min -33
_diffrn_reflns_limit_l_max 14
_diffrn_reflns_limit_l_min -14
_diffrn_reflns_number 48650
_diffrn_reflns_point_group_measured_fraction_full 0.998
_diffrn_reflns_point_group_measured_fraction_max 0.998
_diffrn_reflns_theta_full 24.996
_diffrn_reflns_theta_max 24.996
_diffrn_reflns_theta_min 3.002
_diffrn_source 'Rotating Anode'
_exptl_absorpt_coefficient_mu 0.124
_exptl_absorpt_correction_T_max 1.000
_exptl_absorpt_correction_T_min 0.847
_exptl_absorpt_correction_type multi-scan
_exptl_absorpt_process_details 'Jacobson, R. (1998) Private communication'
_exptl_crystal_colour Red
_exptl_crystal_density_diffrn 1.265
_exptl_crystal_description Block
_exptl_crystal_F_000 1840
_exptl_crystal_size_max 0.20
_exptl_crystal_size_mid 0.15
_exptl_crystal_size_min 0.10
_refine_diff_density_max 0.184
_refine_diff_density_min -0.201
_refine_diff_density_rms 0.037
_refine_ls_extinction_method none
_refine_ls_goodness_of_fit_ref 1.014
_refine_ls_hydrogen_treatment constr
_refine_ls_matrix_type full
_refine_ls_number_parameters 708
_refine_ls_number_reflns 8068
_refine_ls_number_restraints 90
_refine_ls_restrained_S_all 1.047
_refine_ls_R_factor_all 0.0503
_refine_ls_R_factor_gt 0.0360
_refine_ls_shift/su_max 0.001
_refine_ls_shift/su_mean 0.000
_refine_ls_structure_factor_coef Fsqd
_refine_ls_weighting_details 'w=1/[\s^2^(Fo^2^)+(0.0461P)^2^+1.5038P] where P=(Fo^2^+2Fc^2^)/3'
_refine_ls_weighting_scheme calc
_refine_ls_wR_factor_gt 0.0871
_refine_ls_wR_factor_ref 0.0952
_reflns_Friedel_coverage 0.000
_reflns_number_gt 6415
_reflns_number_total 8068
_reflns_threshold_expression 'I > 2\s(I)'
_cod_data_source_file c8ob00993g2.cif
_cod_data_source_block 14
_cod_depositor_comments
;
The following automatic conversions were performed:

'_exptl_absorpt_correction_type' value 'Multi-scan' changed to
'multi-scan' according to
/home/data/users/saulius/crontab/automatic-downloads/rss-feeds/RSC/lib/dictionaries/cif_core.dic
dictionary named 'cif_core.dic' version 2.4.2 from 2011-04-26.

Automatic conversion script
Id: cif_fix_values 4973 2017-02-22 13:04:09Z antanas 

 Adding full bibliography for 7156239--7156243.cif.
;
_cod_database_code 7156240
_shelx_shelxl_version_number 2016/6
_shelx_space_group_comment
;
The symmetry employed for this shelxl refinement is uniquely defined
by the following loop, which should always be used as a source of
symmetry information in preference to the above space-group names.
They are only intended as comments.
;
_shelx_estimated_absorpt_t_min 0.964
_shelx_estimated_absorpt_t_max 0.988

loop_
_space_group_symop_operation_xyz
'x, y, z'
'-x, y+1/2, -z+1/2'
'-x, -y, -z'
'x, -y-1/2, z-1/2'

loop_
_atom_site_label
_atom_site_type_symbol
_atom_site_fract_x
_atom_site_fract_y
_atom_site_fract_z
_atom_site_U_iso_or_equiv
_atom_site_adp_type
_atom_site_occupancy
_atom_site_site_symmetry_order
_atom_site_calc_flag
_atom_site_refinement_flags_posn
_atom_site_refinement_flags_adp
_atom_site_refinement_flags_occupancy
_atom_site_disorder_assembly
_atom_site_disorder_group
N1 N 0.10356(8) 0.24276(4) 0.52256(10) 0.0219(3) Uani 1 1 d . . . . .
C1 C 0.05068(10) 0.28354(5) 0.46613(12) 0.0220(3) Uani 1 1 d . . . . .
C2 C 0.11125(10) 0.32262(5) 0.50202(12) 0.0215(3) Uani 1 1 d . . . . .
C3 C 0.20635(10) 0.30579(5) 0.58796(12) 0.0216(3) Uani 1 1 d . . . . .
C4 C 0.29447(10) 0.32895(5) 0.66335(12) 0.0226(3) Uani 1 1 d . . . . .
C5 C 0.37375(10) 0.30111(5) 0.74000(12) 0.0238(3) Uani 1 1 d . . . . .
C6 C 0.36802(10) 0.25069(5) 0.73613(12) 0.0234(3) Uani 1 1 d . . . . .
C7 C 0.28113(10) 0.22696(5) 0.66250(12) 0.0231(3) Uani 1 1 d . . . . .
C8 C 0.20015(10) 0.25580(5) 0.59523(12) 0.0216(3) Uani 1 1 d . . . . .
C9 C 0.06346(10) 0.19611(5) 0.50425(12) 0.0225(3) Uani 1 1 d . . . . .
C10 C 0.02415(10) 0.17436(5) 0.39053(12) 0.0249(3) Uani 1 1 d . . . . .
C11 C -0.01993(11) 0.12987(5) 0.37330(13) 0.0291(3) Uani 1 1 d . . . . .
H1 H -0.048039 0.115771 0.295195 0.035 Uiso 1 1 calc R U . . .
C12 C -0.02170(11) 0.10670(5) 0.47326(13) 0.0296(3) Uani 1 1 d . . . . .
C13 C 0.01827(11) 0.12642(5) 0.58820(13) 0.0301(3) Uani 1 1 d . . . . .
H2 H 0.017274 0.109426 0.655851 0.036 Uiso 1 1 calc R U . . .
C14 C 0.05960(10) 0.17135(5) 0.60213(13) 0.0252(3) Uani 1 1 d . . . . .
H3 H 0.085900 0.185618 0.680117 0.030 Uiso 1 1 calc R U . . .
N2 N 0.03080(10) 0.19641(5) 0.28307(11) 0.0337(3) Uani 1 1 d . . . . .
O1 O -0.03393(11) 0.18639(5) 0.18448(10) 0.0573(4) Uani 1 1 d . . . . .
O2 O 0.10051(9) 0.22257(4) 0.29707(10) 0.0400(3) Uani 1 1 d . . . . .
N3 N -0.06828(10) 0.05937(5) 0.45673(12) 0.0394(3) Uani 1 1 d . . . . .
O3 O -0.11043(9) 0.04443(4) 0.35323(10) 0.0452(3) Uani 1 1 d . . . . .
O4 O -0.06302(11) 0.03766(4) 0.54717(11) 0.0613(4) Uani 1 1 d . . . . .
C15 C -0.05568(10) 0.28042(4) 0.38880(12) 0.0232(3) Uani 1 1 d . . . . .
C16 C -0.09910(11) 0.29745(5) 0.27178(14) 0.0372(4) Uani 1 1 d D U . . .
H4 H -0.064783 0.311428 0.228202 0.045 Uiso 1 1 calc R U . A 1
S1 S -0.22508(9) 0.28954(4) 0.21648(13) 0.0467(3) Uani 0.668(3) 1 d D . P B 1
C17 C -0.2191(5) 0.26229(16) 0.3508(5) 0.057(2) Uani 0.668(3) 1 d D U P B 1
H49 H -0.273621 0.250766 0.365527 0.068 Uiso 0.668(3) 1 calc R U P B 1
C18 C -0.12576(11) 0.26063(5) 0.42751(14) 0.0306(3) Uani 1 1 d D U . . .
H5 H -0.106593 0.246712 0.505452 0.037 Uiso 1 1 calc R U . B 1
C19 C -0.1916(9) 0.2934(2) 0.2142(10) 0.069(4) Uani 0.332(3) 1 d D U P B 2
H50 H -0.229051 0.304538 0.134459 0.083 Uiso 0.332(3) 1 calc R U P B 2
S2 S -0.2378(2) 0.26375(8) 0.3070(3) 0.0470(8) Uani 0.332(3) 1 d D . P B 2
C20 C 0.08104(10) 0.37172(5) 0.45626(12) 0.0215(3) Uani 1 1 d . . . . .
C21 C -0.00368(10) 0.39274(5) 0.45781(12) 0.0255(3) Uani 1 1 d . . . . .
H6 H -0.042435 0.375751 0.491092 0.031 Uiso 1 1 calc R U . . .
C22 C -0.03215(11) 0.43824(5) 0.41129(13) 0.0282(3) Uani 1 1 d . . . . .
H7 H -0.090541 0.451663 0.412740 0.034 Uiso 1 1 calc R U . . .
C23 C 0.02272(11) 0.46462(5) 0.36261(12) 0.0274(3) Uani 1 1 d . . . . .
C24 C 0.10760(11) 0.44358(5) 0.36148(13) 0.0276(3) Uani 1 1 d . . . . .
H8 H 0.146738 0.460776 0.329103 0.033 Uiso 1 1 calc R U . . .
C25 C 0.13592(10) 0.39805(5) 0.40671(12) 0.0245(3) Uani 1 1 d . . . . .
H9 H 0.193740 0.384475 0.403981 0.029 Uiso 1 1 calc R U . . .
C26 C -0.00861(13) 0.51389(5) 0.31153(15) 0.0379(4) Uani 1 1 d . . . . .
H10 H -0.049989 0.511552 0.224786 0.057 Uiso 1 1 calc R U . . .
H11 H 0.049870 0.533100 0.323653 0.057 Uiso 1 1 calc R U . . .
H12 H -0.046072 0.529046 0.352952 0.057 Uiso 1 1 calc R U . . .
C27 C 0.30424(10) 0.38185(5) 0.66432(13) 0.0260(3) Uani 1 1 d . . . . .
C28 C 0.24800(11) 0.41069(5) 0.70602(14) 0.0325(4) Uani 1 1 d . . . . .
H13 H 0.200068 0.396696 0.729724 0.039 Uiso 1 1 calc R U . . .
C29 C 0.26146(13) 0.45963(6) 0.71318(17) 0.0469(5) Uani 1 1 d . . . . .
H14 H 0.223791 0.479023 0.743372 0.056 Uiso 1 1 calc R U . . .
C30 C 0.32924(14) 0.48025(6) 0.6767(2) 0.0586(6) Uani 1 1 d . . . . .
H15 H 0.338571 0.513834 0.682204 0.070 Uiso 1 1 calc R U . . .
C31 C 0.38386(13) 0.45225(6) 0.6319(2) 0.0527(5) Uani 1 1 d . . . . .
H16 H 0.429376 0.466652 0.604751 0.063 Uiso 1 1 calc R U . . .
C32 C 0.37209(11) 0.40314(6) 0.62681(15) 0.0358(4) Uani 1 1 d . . . . .
H17 H 0.410581 0.383898 0.597507 0.043 Uiso 1 1 calc R U . . .
C33 C 0.4686(4) 0.3232(3) 0.8223(6) 0.0240(12) Uani 0.707(5) 1 d D . P C 1
C34 C 0.4704(3) 0.35544(19) 0.9114(5) 0.0274(10) Uani 0.707(5) 1 d D . P C 1
H51 H 0.410838 0.361986 0.920523 0.033 Uiso 0.707(5) 1 calc R U P C 1
C35 C 0.5565(3) 0.37837(11) 0.9873(3) 0.0284(8) Uani 0.707(5) 1 d D . P C 1
H52 H 0.555655 0.399941 1.047677 0.034 Uiso 0.707(5) 1 calc R U P C 1
C36 C 0.6430(2) 0.36930(13) 0.9737(3) 0.0266(8) Uani 0.707(5) 1 d D . P C 1
C37 C 0.6441(2) 0.33639(13) 0.8882(3) 0.0275(8) Uani 0.707(5) 1 d D . P C 1
H53 H 0.704074 0.329335 0.880675 0.033 Uiso 0.707(5) 1 calc R U P C 1
C38 C 0.5579(3) 0.3138(2) 0.8140(5) 0.0249(8) Uani 0.707(5) 1 d D . P C 1
H54 H 0.559683 0.291408 0.755877 0.030 Uiso 0.707(5) 1 calc R U P C 1
O5 O 0.73265(17) 0.39022(7) 1.03948(17) 0.0389(7) Uani 0.707(5) 1 d D . P C 1
C39 C 0.7381(3) 0.42218(11) 1.1337(3) 0.0440(8) Uani 0.707(5) 1 d D . P C 1
H55 H 0.805338 0.434573 1.173373 0.066 Uiso 0.707(5) 1 calc R U P C 1
H56 H 0.692275 0.448737 1.099470 0.066 Uiso 0.707(5) 1 calc R U P C 1
H57 H 0.720340 0.405234 1.193214 0.066 Uiso 0.707(5) 1 calc R U P C 1
C40 C 0.4592(7) 0.3291(6) 0.8370(12) 0.015(3) Uani 0.293(5) 1 d D . P C 2
C41 C 0.4441(6) 0.3576(4) 0.9220(10) 0.021(2) Uani 0.293(5) 1 d D . P C 2
H58 H 0.379899 0.360413 0.920968 0.025 Uiso 0.293(5) 1 calc R U P C 2
C42 C 0.5223(6) 0.3822(3) 1.0088(7) 0.0290(19) Uani 0.293(5) 1 d D . P C 2
H59 H 0.511635 0.401374 1.067379 0.035 Uiso 0.293(5) 1 calc R U P C 2
C43 C 0.6156(6) 0.3783(2) 1.0093(7) 0.0281(19) Uani 0.293(5) 1 d D . P C 2
C44 C 0.6326(5) 0.3493(3) 0.9270(8) 0.025(2) Uani 0.293(5) 1 d D . P C 2
H60 H 0.697065 0.346236 0.928904 0.030 Uiso 0.293(5) 1 calc R U P C 2
C45 C 0.5539(7) 0.3245(5) 0.8413(10) 0.026(2) Uani 0.293(5) 1 d D . P C 2
H61 H 0.565254 0.304187 0.785062 0.031 Uiso 0.293(5) 1 calc R U P C 2
O6 O 0.6868(4) 0.40441(18) 1.0978(4) 0.0457(18) Uani 0.293(5) 1 d D . P C 2
C46 C 0.7793(6) 0.4083(3) 1.0882(10) 0.051(2) Uani 0.293(5) 1 d D . P C 2
H62 H 0.824364 0.427493 1.155478 0.077 Uiso 0.293(5) 1 calc R U P C 2
H63 H 0.807191 0.376377 1.091160 0.077 Uiso 0.293(5) 1 calc R U P C 2
H64 H 0.769819 0.423635 1.011314 0.077 Uiso 0.293(5) 1 calc R U P C 2
C47 C 0.45416(10) 0.22078(5) 0.81238(13) 0.0248(3) Uani 1 1 d . . . . .
C48 C 0.48480(11) 0.21873(5) 0.93693(13) 0.0318(3) Uani 1 1 d . . . . .
H18 H 0.455704 0.239374 0.975817 0.038 Uiso 1 1 calc R U . . .
C49 C 0.55735(11) 0.18696(6) 1.00552(14) 0.0346(4) Uani 1 1 d . . . . .
H19 H 0.576773 0.186233 1.090743 0.041 Uiso 1 1 calc R U . . .
C50 C 0.60258(10) 0.15608(5) 0.95316(14) 0.0309(3) Uani 1 1 d . . . . .
C51 C 0.57405(11) 0.15977(6) 0.82847(15) 0.0334(4) Uani 1 1 d . . . . .
H20 H 0.605043 0.140068 0.789964 0.040 Uiso 1 1 calc R U . . .
C52 C 0.50164(10) 0.19144(5) 0.75925(14) 0.0294(3) Uani 1 1 d . . . . .
H21 H 0.484102 0.193186 0.674465 0.035 Uiso 1 1 calc R U . . .
C53 C 0.67433(12) 0.11745(6) 1.02694(16) 0.0430(4) Uani 1 1 d D . . . .
C54 C 0.7155(3) 0.12660(16) 1.1633(2) 0.0672(13) Uani 0.800(10) 1 d D . P D 1
H22 H 0.660945 0.131113 1.188633 0.101 Uiso 0.800(10) 1 calc R U P D 1
H23 H 0.755324 0.099220 1.206289 0.101 Uiso 0.800(10) 1 calc R U P D 1
H24 H 0.756638 0.155331 1.182462 0.101 Uiso 0.800(10) 1 calc R U P D 1
C55 C 0.7586(3) 0.11048(17) 0.9878(5) 0.0529(10) Uani 0.800(10) 1 d D . P D 1
H25 H 0.802644 0.085485 1.037289 0.079 Uiso 0.800(10) 1 calc R U P D 1
H26 H 0.732395 0.101028 0.902431 0.079 Uiso 0.800(10) 1 calc R U P D 1
H27 H 0.795335 0.140403 0.998355 0.079 Uiso 0.800(10) 1 calc R U P D 1
C56 C 0.6137(2) 0.06993(10) 1.0037(5) 0.0535(10) Uani 0.800(10) 1 d D . P D 1
H28 H 0.558871 0.073961 1.028694 0.080 Uiso 0.800(10) 1 calc R U P D 1
H29 H 0.587853 0.062054 0.917353 0.080 Uiso 0.800(10) 1 calc R U P D 1
H30 H 0.656580 0.044067 1.050587 0.080 Uiso 0.800(10) 1 calc R U P D 1
C57 C 0.7394(14) 0.1020(8) 0.9596(19) 0.065(7) Uani 0.200(10) 1 d D U P D 2
H31 H 0.768585 0.130329 0.939327 0.098 Uiso 0.200(10) 1 calc R U P D 2
H32 H 0.791979 0.080875 1.011708 0.098 Uiso 0.200(10) 1 calc R U P D 2
H33 H 0.698843 0.085099 0.885066 0.098 Uiso 0.200(10) 1 calc R U P D 2
C58 C 0.7480(9) 0.1463(5) 1.1392(13) 0.070(4) Uani 0.200(10) 1 d D U P D 2
H34 H 0.779417 0.171584 1.111005 0.105 Uiso 0.200(10) 1 calc R U P D 2
H35 H 0.711769 0.160597 1.183330 0.105 Uiso 0.200(10) 1 calc R U P D 2
H36 H 0.798633 0.124706 1.193064 0.105 Uiso 0.200(10) 1 calc R U P D 2
C59 C 0.6249(9) 0.0790(5) 1.0639(16) 0.057(4) Uani 0.200(10) 1 d D U P D 2
H37 H 0.673697 0.055134 1.110777 0.085 Uiso 0.200(10) 1 calc R U P D 2
H38 H 0.592575 0.092216 1.113773 0.085 Uiso 0.200(10) 1 calc R U P D 2
H39 H 0.575523 0.063867 0.991802 0.085 Uiso 0.200(10) 1 calc R U P D 2
C60 C 0.27920(10) 0.17379(5) 0.65431(13) 0.0239(3) Uani 1 1 d . . . . .
C61 C 0.29728(10) 0.14500(5) 0.75515(13) 0.0268(3) Uani 1 1 d . . . . .
H40 H 0.306355 0.159288 0.830310 0.032 Uiso 1 1 calc R U . . .
C62 C 0.30223(11) 0.09578(5) 0.74738(15) 0.0321(3) Uani 1 1 d . . . . .
H41 H 0.315190 0.076924 0.817567 0.039 Uiso 1 1 calc R U . . .
C63 C 0.28858(12) 0.07355(5) 0.63890(15) 0.0352(4) Uani 1 1 d . . . . .
C64 C 0.26827(12) 0.10232(5) 0.53754(15) 0.0347(4) Uani 1 1 d . . . . .
H42 H 0.257003 0.087898 0.461847 0.042 Uiso 1 1 calc R U . . .
C65 C 0.26416(10) 0.15155(5) 0.54486(13) 0.0281(3) Uani 1 1 d . . . . .
H43 H 0.250954 0.170355 0.474537 0.034 Uiso 1 1 calc R U . . .
C66 C 0.30090(15) 0.02034(6) 0.63133(19) 0.0513(5) Uani 1 1 d . . . . .
H44 H 0.247464 0.007914 0.557188 0.062 Uiso 1 1 calc R U . . .
H45 H 0.295169 0.004755 0.701888 0.062 Uiso 1 1 calc R U . . .
C67 C 0.39968(17) 0.00781(8) 0.6290(3) 0.0903(9) Uani 1 1 d . . . . .
H46 H 0.402880 0.020434 0.554849 0.135 Uiso 1 1 calc R U . . .
H47 H 0.407348 -0.026950 0.630905 0.135 Uiso 1 1 calc R U . . .
H48 H 0.452661 0.021833 0.699611 0.135 Uiso 1 1 calc R U . . .

loop_
_atom_site_aniso_label
_atom_site_aniso_U_11
_atom_site_aniso_U_22
_atom_site_aniso_U_33
_atom_site_aniso_U_23
_atom_site_aniso_U_13
_atom_site_aniso_U_12
N1 0.0205(6) 0.0191(6) 0.0233(6) 0.0000(5) 0.0058(5) -0.0014(5)
C1 0.0228(7) 0.0223(7) 0.0201(7) 0.0017(6) 0.0079(6) 0.0011(6)
C2 0.0202(7) 0.0223(7) 0.0220(7) 0.0003(6) 0.0084(6) 0.0000(5)
C3 0.0212(7) 0.0223(7) 0.0219(7) -0.0009(6) 0.0093(6) -0.0001(5)
C4 0.0214(7) 0.0231(7) 0.0236(7) -0.0002(6) 0.0095(6) 0.0001(6)
C5 0.0214(7) 0.0256(7) 0.0238(7) -0.0016(6) 0.0084(6) -0.0006(6)
C6 0.0214(7) 0.0258(7) 0.0233(7) -0.0007(6) 0.0092(6) 0.0019(6)
C7 0.0236(7) 0.0235(7) 0.0223(7) 0.0004(6) 0.0094(6) 0.0013(6)
C8 0.0199(7) 0.0234(7) 0.0210(7) -0.0019(6) 0.0076(6) -0.0010(6)
C9 0.0199(7) 0.0207(7) 0.0245(7) 0.0000(6) 0.0065(6) 0.0002(5)
C10 0.0288(8) 0.0228(7) 0.0211(7) 0.0034(6) 0.0079(6) 0.0019(6)
C11 0.0313(8) 0.0247(8) 0.0229(7) -0.0024(6) 0.0021(6) -0.0006(6)
C12 0.0302(8) 0.0218(7) 0.0287(8) 0.0025(6) 0.0034(7) -0.0028(6)
C13 0.0314(8) 0.0292(8) 0.0242(8) 0.0062(6) 0.0054(6) -0.0035(6)
C14 0.0243(7) 0.0277(8) 0.0197(7) -0.0013(6) 0.0047(6) -0.0021(6)
N2 0.0480(8) 0.0285(7) 0.0252(7) 0.0000(5) 0.0154(6) -0.0019(6)
O1 0.0799(10) 0.0603(8) 0.0198(6) 0.0001(6) 0.0076(6) -0.0199(7)
O2 0.0515(7) 0.0376(6) 0.0392(6) 0.0031(5) 0.0268(6) -0.0046(6)
N3 0.0449(8) 0.0267(7) 0.0334(8) 0.0032(6) 0.0018(6) -0.0082(6)
O3 0.0529(7) 0.0332(6) 0.0368(7) -0.0059(5) 0.0048(6) -0.0130(5)
O4 0.0841(10) 0.0395(7) 0.0399(7) 0.0136(6) 0.0034(7) -0.0256(7)
C15 0.0219(7) 0.0180(7) 0.0275(7) -0.0021(6) 0.0074(6) -0.0013(5)
C16 0.0266(8) 0.0432(10) 0.0343(9) 0.0047(7) 0.0042(7) -0.0045(7)
S1 0.0300(6) 0.0491(5) 0.0407(5) 0.0075(4) -0.0071(4) -0.0051(4)
C17 0.054(3) 0.047(2) 0.073(4) 0.016(2) 0.029(3) 0.0029(18)
C18 0.0238(8) 0.0286(8) 0.0358(9) 0.0005(7) 0.0083(7) -0.0007(6)
C19 0.065(7) 0.062(5) 0.051(5) 0.024(4) -0.008(5) -0.012(4)
S2 0.0270(11) 0.0364(10) 0.079(2) 0.0008(10) 0.0224(13) -0.0012(7)
C20 0.0207(7) 0.0215(7) 0.0176(7) -0.0025(5) 0.0027(6) -0.0016(5)
C21 0.0215(7) 0.0264(8) 0.0269(8) 0.0010(6) 0.0081(6) -0.0013(6)
C22 0.0236(7) 0.0274(8) 0.0296(8) -0.0010(6) 0.0065(6) 0.0042(6)
C23 0.0322(8) 0.0229(7) 0.0207(7) -0.0016(6) 0.0040(6) 0.0001(6)
C24 0.0315(8) 0.0262(8) 0.0246(7) 0.0003(6) 0.0107(6) -0.0050(6)
C25 0.0229(7) 0.0265(8) 0.0230(7) -0.0010(6) 0.0081(6) 0.0004(6)
C26 0.0484(10) 0.0264(8) 0.0342(9) 0.0027(7) 0.0115(8) 0.0060(7)
C27 0.0202(7) 0.0232(7) 0.0268(7) 0.0002(6) 0.0012(6) -0.0008(6)
C28 0.0271(8) 0.0292(8) 0.0334(8) -0.0044(7) 0.0041(7) 0.0002(6)
C29 0.0403(10) 0.0282(9) 0.0599(12) -0.0090(8) 0.0072(9) 0.0057(7)
C30 0.0478(11) 0.0219(9) 0.0905(16) 0.0016(9) 0.0115(11) -0.0031(8)
C31 0.0351(10) 0.0328(10) 0.0825(14) 0.0151(9) 0.0154(10) -0.0046(8)
C32 0.0250(8) 0.0296(8) 0.0471(10) 0.0074(7) 0.0084(7) -0.0008(6)
C33 0.029(3) 0.0188(19) 0.0239(18) -0.0012(13) 0.0106(17) 0.0027(16)
C34 0.0225(18) 0.0283(17) 0.032(2) 0.0012(14) 0.0122(15) 0.0042(16)
C35 0.033(2) 0.0250(14) 0.0267(17) -0.0063(11) 0.0113(17) -0.0003(18)
C36 0.0259(18) 0.024(2) 0.025(2) -0.0018(14) 0.0055(16) -0.0026(17)
C37 0.0205(15) 0.0283(18) 0.0328(18) -0.0047(13) 0.0097(11) -0.0003(11)
C38 0.0229(15) 0.024(2) 0.026(2) -0.0052(13) 0.0071(12) 0.0003(12)
O5 0.0306(13) 0.0413(11) 0.0381(11) -0.0128(8) 0.0068(10) -0.0137(9)
C39 0.0430(19) 0.0431(17) 0.0370(16) -0.0143(13) 0.0068(14) -0.0147(15)
C40 0.005(4) 0.017(5) 0.018(5) -0.001(4) -0.001(3) 0.002(3)
C41 0.021(4) 0.021(3) 0.020(3) -0.005(2) 0.007(3) -0.001(3)
C42 0.034(5) 0.026(3) 0.024(4) -0.003(3) 0.008(3) 0.008(3)
C43 0.027(5) 0.024(4) 0.027(4) 0.001(3) 0.005(4) 0.000(4)
C44 0.019(3) 0.020(5) 0.037(6) -0.003(4) 0.014(4) 0.003(3)
C45 0.035(5) 0.021(6) 0.025(5) -0.003(3) 0.014(3) 0.002(3)
O6 0.039(3) 0.040(3) 0.041(3) -0.005(2) -0.002(3) -0.013(2)
C46 0.038(5) 0.042(4) 0.061(5) 0.010(4) 0.007(4) -0.006(4)
C47 0.0196(7) 0.0228(7) 0.0297(8) -0.0006(6) 0.0074(6) -0.0006(6)
C48 0.0329(8) 0.0309(8) 0.0283(8) -0.0028(6) 0.0088(7) 0.0097(7)
C49 0.0336(9) 0.0346(9) 0.0280(8) 0.0004(7) 0.0044(7) 0.0079(7)
C50 0.0190(7) 0.0268(8) 0.0402(9) -0.0010(7) 0.0050(6) 0.0017(6)
C51 0.0233(8) 0.0343(9) 0.0440(10) -0.0063(7) 0.0149(7) 0.0046(6)
C52 0.0227(7) 0.0350(8) 0.0306(8) -0.0026(6) 0.0108(6) 0.0005(6)
C53 0.0292(9) 0.0381(9) 0.0539(11) 0.0060(8) 0.0086(8) 0.0122(7)
C54 0.061(2) 0.068(2) 0.0513(17) 0.0183(14) 0.0001(14) 0.0361(19)
C55 0.0248(15) 0.0399(19) 0.089(3) 0.0138(19) 0.018(2) 0.0160(15)
C56 0.0466(16) 0.0355(15) 0.080(3) 0.0179(15) 0.0265(17) 0.0109(11)
C57 0.052(8) 0.057(8) 0.081(8) 0.008(4) 0.022(5) -0.002(4)
C58 0.058(5) 0.069(6) 0.067(6) 0.015(4) 0.009(4) 0.012(4)
C59 0.055(5) 0.061(5) 0.056(6) 0.010(4) 0.024(4) 0.013(4)
C60 0.0180(7) 0.0230(7) 0.0291(8) -0.0011(6) 0.0077(6) 0.0013(6)
C61 0.0213(7) 0.0284(8) 0.0298(8) 0.0012(6) 0.0093(6) 0.0008(6)
C62 0.0284(8) 0.0271(8) 0.0388(9) 0.0082(7) 0.0112(7) 0.0006(6)
C63 0.0320(9) 0.0241(8) 0.0475(10) -0.0009(7) 0.0137(7) -0.0017(6)
C64 0.0372(9) 0.0284(8) 0.0369(9) -0.0082(7) 0.0132(7) -0.0006(7)
C65 0.0272(8) 0.0261(8) 0.0293(8) 0.0005(6) 0.0095(6) 0.0018(6)
C66 0.0624(12) 0.0233(9) 0.0629(12) -0.0010(8) 0.0195(10) -0.0011(8)
C67 0.0647(15) 0.0367(12) 0.140(2) -0.0248(13) 0.0098(15) 0.0176(11)

loop_
_atom_type_symbol
_atom_type_description
_atom_type_scat_dispersion_real
_atom_type_scat_dispersion_imag
_atom_type_scat_source
C C 0.0033 0.0016 'International Tables Vol C Tables 4.2.6.8 and 6.1.1.4'
H H 0.0000 0.0000 'International Tables Vol C Tables 4.2.6.8 and 6.1.1.4'
N N 0.0061 0.0033 'International Tables Vol C Tables 4.2.6.8 and 6.1.1.4'
O O 0.0106 0.0060 'International Tables Vol C Tables 4.2.6.8 and 6.1.1.4'
S S 0.1246 0.1234 'International Tables Vol C Tables 4.2.6.8 and 6.1.1.4'

loop_
_geom_angle_atom_site_label_1
_geom_angle_atom_site_label_2
_geom_angle_atom_site_label_3
_geom_angle
C8 N1 C1 108.97(11)
C8 N1 C9 126.93(11)
C1 N1 C9 124.09(11)
C2 C1 N1 109.34(12)
C2 C1 C15 130.09(12)
N1 C1 C15 120.43(11)
C1 C2 C3 106.89(12)
C1 C2 C20 124.18(12)
C3 C2 C20 128.92(12)
C8 C3 C4 118.86(12)
C8 C3 C2 107.37(11)
C4 C3 C2 133.68(13)
C5 C4 C3 118.74(12)
C5 C4 C27 119.67(12)
C3 C4 C27 121.58(12)
C4 C5 C6 120.65(12)
C4 C5 C33 121.6(3)
C6 C5 C33 117.7(3)
C4 C5 C40 115.5(6)
C6 C5 C40 123.4(7)
C7 C6 C5 121.43(12)
C7 C6 C47 117.60(12)
C5 C6 C47 120.96(12)
C8 C7 C6 116.56(12)
C8 C7 C60 123.19(12)
C6 C7 C60 120.20(12)
N1 C8 C7 129.50(12)
N1 C8 C3 107.32(11)
C7 C8 C3 123.14(12)
C14 C9 C10 118.23(13)
C14 C9 N1 119.07(12)
C10 C9 N1 122.65(12)
C11 C10 C9 121.76(13)
C11 C10 N2 116.08(12)
C9 C10 N2 122.12(13)
C12 C11 C10 117.80(13)
C11 C12 C13 122.44(14)
C11 C12 N3 118.59(13)
C13 C12 N3 118.97(13)
C14 C13 C12 118.46(14)
C13 C14 C9 121.27(13)
O2 N2 O1 124.18(13)
O2 N2 C10 118.74(12)
O1 N2 C10 117.08(13)
O4 N3 O3 124.25(13)
O4 N3 C12 117.95(13)
O3 N3 C12 117.80(13)
C16 C15 C18 111.77(13)
C16 C15 C1 124.53(13)
C18 C15 C1 123.68(13)
C19 C16 C15 119.1(5)
C15 C16 S1 109.83(13)
C16 S1 C17 93.0(3)
C18 C17 S1 108.2(5)
C17 C18 C15 117.2(3)
C15 C18 S2 106.89(16)
C16 C19 S2 107.9(8)
C18 S2 C19 94.2(5)
C21 C20 C25 117.64(13)
C21 C20 C2 121.76(12)
C25 C20 C2 120.58(12)
C22 C21 C20 120.81(13)
C21 C22 C23 121.62(14)
C22 C23 C24 117.47(13)
C22 C23 C26 121.54(14)
C24 C23 C26 120.98(14)
C25 C24 C23 121.20(13)
C24 C25 C20 121.26(13)
C32 C27 C28 118.92(14)
C32 C27 C4 120.34(13)
C28 C27 C4 120.71(13)
C29 C28 C27 120.40(16)
C30 C29 C28 120.14(17)
C29 C30 C31 120.21(16)
C30 C31 C32 119.89(17)
C31 C32 C27 120.39(16)
C38 C33 C34 116.9(4)
C38 C33 C5 122.8(4)
C34 C33 C5 120.2(4)
C35 C34 C33 122.3(4)
C36 C35 C34 119.1(3)
O5 C36 C35 125.5(3)
O5 C36 C37 114.6(3)
C35 C36 C37 119.9(3)
C38 C37 C36 120.1(3)
C37 C38 C33 121.6(3)
C36 O5 C39 117.5(4)
C41 C40 C45 119.1(6)
C41 C40 C5 121.6(7)
C45 C40 C5 119.3(7)
C40 C41 C42 120.6(6)
C43 C42 C41 119.5(5)
O6 C43 C44 124.6(8)
O6 C43 C42 114.6(7)
C44 C43 C42 120.8(5)
C43 C44 C45 119.2(5)
C40 C45 C44 120.8(6)
C43 O6 C46 116.2(9)
C48 C47 C52 117.88(13)
C48 C47 C6 121.19(13)
C52 C47 C6 120.77(13)
C47 C48 C49 120.83(14)
C48 C49 C50 121.90(15)
C49 C50 C51 116.79(14)
C49 C50 C53 121.71(15)
C51 C50 C53 121.35(14)
C52 C51 C50 121.65(14)
C51 C52 C47 120.86(14)
C59 C53 C50 112.4(5)
C55 C53 C50 112.2(2)
C55 C53 C54 109.5(3)
C50 C53 C54 113.07(16)
C59 C53 C57 116.4(9)
C50 C53 C57 109.0(9)
C55 C53 C56 108.6(3)
C50 C53 C56 106.44(16)
C54 C53 C56 106.7(2)
C59 C53 C58 111.9(6)
C50 C53 C58 102.5(5)
C57 C53 C58 103.3(8)
C61 C60 C65 117.97(13)
C61 C60 C7 121.91(13)
C65 C60 C7 120.03(13)
C62 C61 C60 120.95(14)
C61 C62 C63 121.23(14)
C62 C63 C64 117.74(14)
C62 C63 C66 121.66(15)
C64 C63 C66 120.52(16)
C65 C64 C63 121.35(15)
C64 C65 C60 120.74(14)
C63 C66 C67 111.78(16)

loop_
_geom_bond_atom_site_label_1
_geom_bond_atom_site_label_2
_geom_bond_distance
N1 C8 1.3944(17)
N1 C1 1.3987(17)
N1 C9 1.4165(18)
C1 C2 1.3716(19)
C1 C15 1.477(2)
C2 C3 1.4530(19)
C2 C20 1.4835(19)
C3 C8 1.4090(19)
C3 C4 1.4146(19)
C4 C5 1.4045(19)
C4 C27 1.489(2)
C5 C6 1.415(2)
C5 C33 1.492(5)
C5 C40 1.549(8)
C6 C7 1.404(2)
C6 C47 1.4954(19)
C7 C8 1.4039(19)
C7 C60 1.493(2)
C9 C14 1.390(2)
C9 C10 1.397(2)
C10 C11 1.384(2)
C10 N2 1.4744(19)
C11 C12 1.379(2)
C12 C13 1.385(2)
C12 N3 1.4715(19)
C13 C14 1.381(2)
N2 O2 1.2219(17)
N2 O1 1.2239(17)
N3 O4 1.2239(18)
N3 O3 1.2241(17)
C15 C16 1.380(2)
C15 C18 1.411(2)
C16 C19 1.269(12)
C16 S1 1.7263(19)
S1 C17 1.761(6)
C17 C18 1.321(7)
C18 S2 1.715(3)
C19 S2 1.740(9)
C20 C21 1.394(2)
C20 C25 1.397(2)
C21 C22 1.389(2)
C22 C23 1.391(2)
C23 C24 1.394(2)
C23 C26 1.508(2)
C24 C25 1.385(2)
C27 C32 1.391(2)
C27 C28 1.392(2)
C28 C29 1.384(2)
C29 C30 1.375(3)
C30 C31 1.383(3)
C31 C32 1.386(2)
C33 C38 1.391(5)
C33 C34 1.395(5)
C34 C35 1.394(5)
C35 C36 1.380(4)
C36 O5 1.376(4)
C36 C37 1.388(4)
C37 C38 1.384(5)
O5 C39 1.424(4)
C40 C41 1.387(8)
C40 C45 1.389(8)
C41 C42 1.392(8)
C42 C43 1.385(7)
C43 O6 1.372(7)
C43 C44 1.382(7)
C44 C45 1.395(8)
O6 C46 1.424(8)
C47 C48 1.385(2)
C47 C52 1.394(2)
C48 C49 1.386(2)
C49 C50 1.391(2)
C50 C51 1.393(2)
C50 C53 1.528(2)
C51 C52 1.385(2)
C53 C59 1.470(8)
C53 C55 1.514(3)
C53 C54 1.529(3)
C53 C57 1.551(9)
C53 C56 1.568(3)
C53 C58 1.580(8)
C60 C61 1.393(2)
C60 C65 1.395(2)
C61 C62 1.387(2)
C62 C63 1.389(2)
C63 C64 1.393(2)
C63 C66 1.510(2)
C64 C65 1.385(2)
C66 C67 1.517(3)

loop_
_geom_torsion_atom_site_label_1
_geom_torsion_atom_site_label_2
_geom_torsion_atom_site_label_3
_geom_torsion_atom_site_label_4
_geom_torsion
C8 N1 C1 C2 -0.53(15)
C9 N1 C1 C2 -179.15(12)
C8 N1 C1 C15 -176.58(12)
C9 N1 C1 C15 4.80(19)
N1 C1 C2 C3 -1.61(15)
C15 C1 C2 C3 173.93(13)
N1 C1 C2 C20 177.38(12)
C15 C1 C2 C20 -7.1(2)
C1 C2 C3 C8 3.13(15)
C20 C2 C3 C8 -175.79(13)
C1 C2 C3 C4 -173.33(15)
C20 C2 C3 C4 7.8(2)
C8 C3 C4 C5 2.00(19)
C2 C3 C4 C5 178.15(14)
C8 C3 C4 C27 -177.11(13)
C2 C3 C4 C27 -1.0(2)
C3 C4 C5 C6 4.2(2)
C27 C4 C5 C6 -176.70(13)
C3 C4 C5 C33 -179.6(3)
C27 C4 C5 C33 -0.5(3)
C3 C4 C5 C40 -168.4(6)
C27 C4 C5 C40 10.7(6)
C4 C5 C6 C7 -4.6(2)
C33 C5 C6 C7 179.0(3)
C40 C5 C6 C7 167.4(6)
C4 C5 C6 C47 176.50(13)
C33 C5 C6 C47 0.2(3)
C40 C5 C6 C47 -11.5(6)
C5 C6 C7 C8 -1.2(2)
C47 C6 C7 C8 177.67(12)
C5 C6 C7 C60 176.12(13)
C47 C6 C7 C60 -4.98(19)
C1 N1 C8 C7 -175.45(13)
C9 N1 C8 C7 3.1(2)
C1 N1 C8 C3 2.52(14)
C9 N1 C8 C3 -178.91(12)
C6 C7 C8 N1 -174.58(13)
C60 C7 C8 N1 8.2(2)
C6 C7 C8 C3 7.7(2)
C60 C7 C8 C3 -169.52(13)
C4 C3 C8 N1 173.64(12)
C2 C3 C8 N1 -3.44(15)
C4 C3 C8 C7 -8.2(2)
C2 C3 C8 C7 174.68(12)
C8 N1 C9 C14 63.34(19)
C1 N1 C9 C14 -118.29(15)
C8 N1 C9 C10 -119.00(15)
C1 N1 C9 C10 59.36(19)
C14 C9 C10 C11 1.6(2)
N1 C9 C10 C11 -176.13(13)
C14 C9 C10 N2 -175.82(13)
N1 C9 C10 N2 6.5(2)
C9 C10 C11 C12 -1.7(2)
N2 C10 C11 C12 175.80(13)
C10 C11 C12 C13 0.3(2)
C10 C11 C12 N3 179.98(13)
C11 C12 C13 C14 1.3(2)
N3 C12 C13 C14 -178.41(14)
C12 C13 C14 C9 -1.5(2)
C10 C9 C14 C13 0.1(2)
N1 C9 C14 C13 177.85(13)
C11 C10 N2 O2 -148.54(14)
C9 C10 N2 O2 29.0(2)
C11 C10 N2 O1 30.2(2)
C9 C10 N2 O1 -152.31(15)
C11 C12 N3 O4 174.72(16)
C13 C12 N3 O4 -5.6(2)
C11 C12 N3 O3 -5.8(2)
C13 C12 N3 O3 173.91(15)
C2 C1 C15 C16 57.3(2)
N1 C1 C15 C16 -127.62(13)
C2 C1 C15 C18 -120.94(15)
N1 C1 C15 C18 54.18(17)
C18 C15 C16 C19 -0.7(3)
C1 C15 C16 C19 -179.1(3)
C18 C15 C16 S1 1.52(12)
C1 C15 C16 S1 -176.87(11)
C15 C16 S1 C17 -0.88(12)
C16 S1 C17 C18 -0.02(19)
S1 C17 C18 C15 0.9(3)
C16 C15 C18 C17 -1.7(2)
C1 C15 C18 C17 176.74(19)
C16 C15 C18 S2 2.74(12)
C1 C15 C18 S2 -178.85(13)
C15 C16 C19 S2 -1.7(4)
C15 C18 S2 C19 -3.1(2)
C16 C19 S2 C18 2.9(4)
C1 C2 C20 C21 52.04(19)
C3 C2 C20 C21 -129.21(15)
C1 C2 C20 C25 -126.17(15)
C3 C2 C20 C25 52.6(2)
C25 C20 C21 C22 0.1(2)
C2 C20 C21 C22 -178.11(13)
C20 C21 C22 C23 -0.6(2)
C21 C22 C23 C24 0.4(2)
C21 C22 C23 C26 179.66(13)
C22 C23 C24 C25 0.2(2)
C26 C23 C24 C25 -179.05(13)
C23 C24 C25 C20 -0.7(2)
C21 C20 C25 C24 0.5(2)
C2 C20 C25 C24 178.74(12)
C5 C4 C27 C32 64.72(19)
C3 C4 C27 C32 -116.17(16)
C5 C4 C27 C28 -113.35(16)
C3 C4 C27 C28 65.76(19)
C32 C27 C28 C29 -1.8(2)
C4 C27 C28 C29 176.29(14)
C27 C28 C29 C30 1.4(3)
C28 C29 C30 C31 0.4(3)
C29 C30 C31 C32 -1.7(3)
C30 C31 C32 C27 1.2(3)
C28 C27 C32 C31 0.5(2)
C4 C27 C32 C31 -177.58(15)
C4 C5 C33 C38 -118.5(6)
C6 C5 C33 C38 57.8(7)
C4 C5 C33 C34 60.4(6)
C6 C5 C33 C34 -123.3(4)
C38 C33 C34 C35 1.5(6)
C5 C33 C34 C35 -177.5(6)
C33 C34 C35 C36 0.6(4)
C34 C35 C36 O5 178.1(3)
C34 C35 C36 C37 -2.4(5)
O5 C36 C37 C38 -178.3(4)
C35 C36 C37 C38 2.1(6)
C36 C37 C38 C33 0.0(8)
C34 C33 C38 C37 -1.7(8)
C5 C33 C38 C37 177.2(6)
C35 C36 O5 C39 3.3(4)
C37 C36 O5 C39 -176.3(3)
C4 C5 C40 C41 58.7(11)
C6 C5 C40 C41 -113.7(8)
C4 C5 C40 C45 -123.2(12)
C6 C5 C40 C45 64.4(15)
C45 C40 C41 C42 1.4(10)
C5 C40 C41 C42 179.5(14)
C40 C41 C42 C43 0.6(8)
C41 C42 C43 O6 179.3(7)
C41 C42 C43 C44 -2.1(12)
O6 C43 C44 C45 179.9(9)
C42 C43 C44 C45 1.4(13)
C41 C40 C45 C44 -2.1(17)
C5 C40 C45 C44 179.8(12)
C43 C44 C45 C40 0.7(17)
C44 C43 O6 C46 12.2(10)
C42 C43 O6 C46 -169.2(6)
C7 C6 C47 C48 -108.85(16)
C5 C6 C47 C48 70.06(19)
C7 C6 C47 C52 66.51(18)
C5 C6 C47 C52 -114.58(16)
C52 C47 C48 C49 -2.8(2)
C6 C47 C48 C49 172.69(14)
C47 C48 C49 C50 0.2(2)
C48 C49 C50 C51 2.3(2)
C48 C49 C50 C53 -173.25(15)
C49 C50 C51 C52 -2.3(2)
C53 C50 C51 C52 173.31(14)
C50 C51 C52 C47 -0.3(2)
C48 C47 C52 C51 2.8(2)
C6 C47 C52 C51 -172.68(13)
C49 C50 C53 C59 69.9(8)
C51 C50 C53 C59 -105.5(8)
C49 C50 C53 C55 -143.2(3)
C51 C50 C53 C55 41.5(3)
C49 C50 C53 C54 -18.7(3)
C51 C50 C53 C54 165.9(3)
C49 C50 C53 C57 -159.5(9)
C51 C50 C53 C57 25.1(9)
C49 C50 C53 C56 98.1(3)
C51 C50 C53 C56 -77.2(3)
C49 C50 C53 C58 -50.5(8)
C51 C50 C53 C58 134.2(8)
C8 C7 C60 C61 -121.34(15)
C6 C7 C60 C61 61.49(18)
C8 C7 C60 C65 62.14(19)
C6 C7 C60 C65 -115.03(15)
C65 C60 C61 C62 1.3(2)
C7 C60 C61 C62 -175.25(13)
C60 C61 C62 C63 -0.5(2)
C61 C62 C63 C64 -0.9(2)
C61 C62 C63 C66 175.60(15)
C62 C63 C64 C65 1.6(2)
C66 C63 C64 C65 -175.01(15)
C63 C64 C65 C60 -0.8(2)
C61 C60 C65 C64 -0.7(2)
C7 C60 C65 C64 175.95(13)
C62 C63 C66 C67 -100.9(2)
C64 C63 C66 C67 75.5(2)
